data_2007036
loop_
_publ_author_name
'Thurner, C. L.'
'Barz, M.'
'Spiegler, M.'
'Thiel, W. R.'

_publ_section_title
;Ligands with Cycloalkane Backbones. IV.
 Dichloro{(<i>S</i>,<i>S</i>)-<i>trans</i>-diphenyl[(2-diphenylphosphinyl)cyclohexyl]phosphinic
 acid ester}palladium(II)
;
_journal_issue 2
_journal_name_full 'Acta Crystallographica Section C'
_journal_page_first 227
_journal_page_last 228
_journal_paper_doi 10.1107/S0108270197013231
_journal_volume 54
_journal_year 1998
_chemical_formula_iupac '[Pd Cl2 (C30 H30 O P2)]'
_chemical_formula_sum 'C30 H30 Cl2 O P2 Pd'
_chemical_formula_weight 645.84
_chemical_name_systematic
;
 dichloro{(S,S)-trans-diphenyl[(2-
diphenylphosphinyl)cyclohexyl]phosphinicacidester}palladium(II)
;
_space_group_IT_number 4
_symmetry_cell_setting monoclinic
_symmetry_space_group_name_Hall 'P 2yb'
_symmetry_space_group_name_H-M 'P 1 21 1'
_cell_angle_alpha 90
_cell_angle_beta 100.930(10)
_cell_angle_gamma 90
_cell_formula_units_Z 2
_cell_length_a 14.4070(10)
_cell_length_b 8.4250(10)
_cell_length_c 11.7770(10)
_cell_measurement_reflns_used 25
_cell_measurement_temperature 293
_cell_measurement_theta_max 23.01
_cell_measurement_theta_min 17.99
_cell_volume 1403.5(2)
_computing_cell_refinement 'MACH 3 software'
_computing_data_collection 'MACH 3 software (Nonius, 1994)'
_computing_data_reduction 'MolEN (Fair, 1990)'
_computing_molecular_graphics 'PLATON (Spek, 1990)'
_computing_publication_material PLATON
_computing_structure_refinement 'SHELXL93 (Sheldrick, 1993)'
_computing_structure_solution 'SIR92 (Altomare, 1993)'
_diffrn_ambient_temperature 293
_diffrn_measurement_device 'MACH 3 (NONIUS)'
_diffrn_measurement_method \w-scans
_diffrn_radiation_monochromator graphite
_diffrn_radiation_source 'NONIUS FR 591 rotating anode'
_diffrn_radiation_type 'Mo K\a'
_diffrn_radiation_wavelength 0.71073
_diffrn_reflns_av_R_equivalents 0.0191
_diffrn_reflns_av_sigmaI/netI 0.0156
_diffrn_reflns_limit_h_max 0
_diffrn_reflns_limit_h_min -17
_diffrn_reflns_limit_k_max 10
_diffrn_reflns_limit_k_min -10
_diffrn_reflns_limit_l_max 14
_diffrn_reflns_limit_l_min -14
_diffrn_reflns_number 5708
_diffrn_reflns_reduction_process
;
 ?
;
_diffrn_reflns_theta_max 25.93
_diffrn_reflns_theta_min 2.48
_diffrn_standards_decay_% 2.1
_diffrn_standards_interval_time 60
_diffrn_standards_number 3
_exptl_absorpt_coefficient_mu 0.99
_exptl_absorpt_correction_T_max 0.743
_exptl_absorpt_correction_T_min 0.639
_exptl_absorpt_correction_type '\y scans'
_exptl_absorpt_process_details '(North, Phillips, Mathews, 1968)'
_exptl_crystal_colour 'bright yellow'
_exptl_crystal_density_diffrn 1.528
_exptl_crystal_density_meas ?
_exptl_crystal_density_method none
_exptl_crystal_description octahedral
_exptl_crystal_F_000 656
_exptl_crystal_size_max 0.4
_exptl_crystal_size_mid 0.3
_exptl_crystal_size_min 0.3
_refine_diff_density_max 0.596
_refine_diff_density_min -0.304
_refine_ls_abs_structure_details 'Flack (1983)'
_refine_ls_abs_structure_Flack '-0.06 (2)'
_refine_ls_extinction_method none
_refine_ls_goodness_of_fit_all 1.111
_refine_ls_goodness_of_fit_obs 1.124
_refine_ls_hydrogen_treatment refall
_refine_ls_matrix_type full
_refine_ls_number_parameters 445
_refine_ls_number_reflns 5485
_refine_ls_number_restraints 1
_refine_ls_R_factor_all 0.0258
_refine_ls_R_factor_obs .0237
_refine_ls_shift/esd_max 0.000
_refine_ls_shift/esd_mean 0.000
_refine_ls_structure_factor_coef F^2^
_refine_ls_weighting_details 'w = 1/[\s^2^(Fo^2^)+(0.0424P)^2^+0.2831P] where P = (Fo^2^+2Fc^2^)/3'
_refine_ls_weighting_scheme calc
_refine_ls_wR_factor_obs .0634
_refine_ls_wR_factor_ref 0.0658
_reflns_number_observed 5234
_reflns_number_total 5485
_reflns_observed_criterion I>2sigma(I)
_cod_data_source_file sk1135.cif
_cod_data_source_block thia
_cod_depositor_comments
;
The following automatic conversions were performed:
'_symmetry_cell_setting' value 'Monoclinic' changed to 'monoclinic'
according to '/home/saulius/struct/CIF-dictionaries/cif_core.dic'
dictionary named 'cif_core.dic' version 2.4.1 from 2010-06-29.

Automatic conversion script
Id: cif_fix_enum 1527 2010-12-29 10:47:43Z saulius 

The following automatic conversions were performed:

'_symmetry_cell_setting' value 'Monoclinic' changed to 'monoclinic'
according to /home/saulius/struct/CIF-dictionaries/cif_core.dic
dictionary named 'cif_core.dic' version 2.4.1 from 2010-06-29.

Automatic conversion script
Id: cif_fix_values 1715 2011-07-08 13:25:40Z adriana 

The following automatic conversions were performed:

'_exptl_crystal_density_meas' value 'none' was changed to '?' - the
value is perceived as not measured.

Automatic conversion script
Id: cif_fix_values 3008 2015-01-20 13:52:24Z robertas 

The following automatic conversions were performed:

'_refine_ls_weighting_scheme' value 'calc w =
1/[\s^2^(Fo^2^)+(0.0424P)^2^+0.2831P] where P = (Fo^2^+2Fc^2^)/3' was
changed to 'calc'. New tag '_refine_ls_weighting_details' was
created. The value of the new tag was set to 'w =
1/[\s^2^(Fo^2^)+(0.0424P)^2^+0.2831P] where P = (Fo^2^+2Fc^2^)/3'.

Automatic conversion script
Id: cif_fix_values 3143 2015-03-26 13:38:13Z robertas 
;
_cod_original_sg_symbol_H-M 'P 21'
_cod_original_formula_sum ' C30 H30 Cl2 O P2 Pd'
_cod_database_code 2007036

loop_
_symmetry_equiv_pos_as_xyz
x,y,z
-x,1/2+y,-z

loop_
_atom_site_aniso_label
_atom_site_aniso_U_11
_atom_site_aniso_U_22
_atom_site_aniso_U_33
_atom_site_aniso_U_12
_atom_site_aniso_U_13
_atom_site_aniso_U_23
Pd1 .03710(10) .02380(10) .03190(10) -.00070(10) .01080(10) -.00210(10)
Cl1 .0539(5) .0364(4) .0577(5) .0064(4) .0136(4) -.0142(4)
Cl2 .0741(6) .0371(5) .0556(5) .0053(4) .0279(5) .0142(4)
P1 .0359(4) .0277(4) .0268(4) .0015(3) .0086(3) -.0018(3)
P2 .0338(4) .0319(4) .0291(4) -.0039(3) .0087(3) -.0043(3)
O1 .0423(12) .0325(12) .0388(12) -.0028(9) .0152(9) .0024(9)
C1 .038(2) .031(2) .0312(15) -.0011(13) .0053(12) -.0008(12)
C2 .038(2) .030(2) .034(2) .0032(12) .0083(13) .0026(12)
C3 .046(2) .040(2) .054(2) .010(2) .017(2) .007(2)
C4 .053(2) .040(2) .059(2) .012(2) .008(2) .008(2)
C5 .050(2) .044(2) .056(2) .000(2) -.002(2) .015(2)
C6 .055(2) .042(2) .038(2) -.005(2) .0043(14) .009(2)
C11 .034(2) .043(2) .034(2) -.0048(14) .0072(13) .0043(13)
C12 .043(2) .057(2) .056(2) .001(2) .021(2) .001(2)
C13 .046(2) .072(3) .079(3) .005(2) .027(2) .014(3)
C14 .037(2) .076(3) .090(3) -.007(2) .012(2) .030(3)
C15 .054(2) .063(3) .066(3) -.024(2) -.006(2) .008(2)
C16 .050(2) .051(2) .046(2) -.009(2) .010(2) -.001(2)
C21 .040(2) .045(2) .033(2) .0022(15) .0064(13) -.0046(14)
C22 .037(2) .050(2) .051(2) .0014(14) .007(2) -.009(2)
C23 .042(2) .070(3) .065(3) .001(2) -.009(2) -.026(2)
C24 .067(2) .086(3) .043(2) .015(4) -.011(2) -.016(3)
C25 .089(4) .091(4) .035(2) .001(3) .013(2) .002(2)
C26 .069(3) .066(3) .038(2) -.008(2) .011(2) .001(2)
C31 .038(2) .038(2) .0305(15) .0023(13) .0041(12) -.0032(13)
C32 .058(2) .050(2) .046(2) .010(2) -.003(2) -.001(2)
C33 .058(3) .078(3) .060(3) .016(2) -.014(2) -.001(2)
C34 .064(3) .081(4) .058(3) -.007(2) -.019(2) -.011(2)
C35 .085(3) .056(2) .061(2) -.013(3) -.006(2) -.019(3)
C36 .058(2) .043(2) .049(2) .004(2) -.001(2) -.007(2)
C41 .040(2) .033(2) .0319(15) .0047(13) .0100(12) .0040(13)
C42 .052(2) .042(2) .041(2) .003(2) .019(2) -.003(2)
C43 .069(3) .050(3) .054(2) .004(2) .035(2) .004(2)
C44 .049(2) .054(2) .068(3) .002(2) .027(2) .018(2)
C45 .046(2) .054(2) .054(2) -.010(2) .003(2) .008(2)
C46 .048(2) .041(2) .038(2) -.003(2) .0077(15) .004(2)

loop_
_atom_site_label
_atom_site_fract_x
_atom_site_fract_y
_atom_site_fract_z
_atom_site_U_iso_or_equiv
_atom_site_thermal_displace_type
_atom_site_occupancy
Pd1 .23480(2) .32028(3) .76253(2) .03040(10) Uani 1.000
Cl1 .16231(7) .53728(11) .83403(9) .0489(3) Uani 1.000
Cl2 .27157(8) .47087(11) .60676(9) .0536(3) Uani 1.000
P1 .29030(6) .10178(9) .68575(6) .0298(2) Uani 1.000
P2 .19170(6) .18483(10) .90452(7) .0312(2) Uani 1.000
O1 .2197(2) -.0003(3) .9098(2) .0369(7) Uani 1.000
C1 .3167(2) -.0397(4) .9050(3) .0336(11) Uani 1.000
C2 .3197(2) -.0793(4) .7791(3) .0338(12) Uani 1.000
C3 .4132(3) -.1583(5) .7682(3) .0457(12) Uani 1.000
C4 .4362(3) -.2986(5) .8507(4) .0510(12) Uani 1.000
C5 .4381(3) -.2489(5) .9749(4) .0516(12) Uani 1.000
C6 .3439(3) -.1783(7) .9864(3) .0456(12) Uani 1.000
C11 .0652(2) .1655(4) .8876(3) .0369(12) Uani 1.000
C12 .0146(3) .2634(6) .9491(4) .0505(12) Uani 1.000
C13 -.0826(3) .2484(7) .9322(5) .0637(16) Uani 1.000
C14 -.1288(3) .1440(6) .8540(5) .0677(16) Uani 1.000
C15 -.0787(3) .0471(6) .7922(5) .0633(16) Uani 1.000
C16 .0189(3) .0584(5) .8082(3) .0489(12) Uani 1.000
C21 .2379(2) .2484(4) 1.0514(3) .0394(12) Uani 1.000
C22 .3010(3) .3715(5) 1.0766(4) .0462(12) Uani 1.000
C23 .3378(3) .4050(7) 1.1921(5) .0615(16) Uani 1.000
C24 .3143(3) .3196(9) 1.2792(3) .0681(14) Uani 1.000
C25 .2526(4) .1950(8) 1.2548(4) .072(2) Uani 1.000
C26 .2131(3) .1592(6) 1.1405(3) .0576(16) Uani 1.000
C31 .2013(2) .0331(4) .5649(3) .0358(11) Uani 1.000
C32 .1316(3) .1346(5) .5109(3) .0530(12) Uani 1.000
C33 .0614(4) .0786(7) .4234(4) .0686(17) Uani 1.000
C34 .0597(4) -.0760(7) .3884(5) .0717(19) Uani 1.000
C35 .1281(3) -.1784(8) .4426(4) .0699(14) Uani 1.000
C36 .1985(3) -.1260(5) .5307(4) .0515(12) Uani 1.000
C41 .3996(2) .1457(4) .6360(3) .0345(11) Uani 1.000
C42 .4222(3) .0751(5) .5383(3) .0437(12) Uani 1.000
C43 .5110(4) .0984(5) .5105(4) .0546(16) Uani 1.000
C44 .5760(3) .1921(5) .5796(4) .0549(14) Uani 1.000
C45 .5532(3) .2671(5) .6746(4) .0522(12) Uani 1.000
C46 .4654(3) .2445(5) .7027(3) .0424(12) Uani 1.000
H1 .355(3) .050(5) .932(3) .037(9) Uiso 1.000
H2 .271(3) -.170(8) .752(3) .054(10) Uiso 1.000
H3A .413(3) -.188(7) .685(4) .060(11) Uiso 1.000
H3B .458(3) -.093(6) .786(4) .050(13) Uiso 1.000
H4A .385(3) -.376(5) .826(3) .045(11) Uiso 1.000
H4B .494(3) -.333(5) .842(3) .043(10) Uiso 1.000
H5A .453(3) -.334(6) 1.020(4) .054(11) Uiso 1.000
H5B .488(3) -.170(7) .995(4) .052(10) Uiso 1.000
H6A .340(3) -.143(6) 1.070(4) .063(13) Uiso 1.000
H6B .303(3) -.250(6) .972(4) .049(12) Uiso 1.000
H12 .049(4) .293(10) .997(6) .11(3) Uiso 1.000
H13 -.112(4) .310(9) .976(4) .079(15) Uiso 1.000
H14 -.198(4) .114(6) .847(4) .071(14) Uiso 1.000
H15 -.101(3) -.014(6) .748(4) .054(14) Uiso 1.000
H16 .054(3) -.003(4) .771(3) .031(9) Uiso 1.000
H22 .318(3) .424(5) 1.015(4) .042(10) Uiso 1.000
H23 .374(4) .449(7) 1.205(5) .063(18) Uiso 1.000
H24 .337(5) .307(12) 1.349(6) .13(2) Uiso 1.000
H25 .232(4) .130(7) 1.307(5) .072(15) Uiso 1.000
H26 .158(4) .092(8) 1.123(5) .091(18) Uiso 1.000
H32 .133(4) .245(6) .542(4) .073(15) Uiso 1.000
H33 .019(4) .135(7) .390(5) .080(17) Uiso 1.000
H34 .015(4) -.111(7) .338(5) .092(19) Uiso 1.000
H35 .134(5) -.287(8) .414(6) .11(2) Uiso 1.000
H36 .244(3) -.173(7) .561(3) .045(10) Uiso 1.000
H42 .372(3) .019(6) .492(4) .056(12) Uiso 1.000
H43 .527(3) .058(6) .454(4) .056(14) Uiso 1.000
H44 .636(4) .211(6) .560(5) .071(15) Uiso 1.000
H45 .596(3) .328(6) .715(3) .049(10) Uiso 1.000
H46 .453(3) .301(6) .770(3) .049(10) Uiso 1.000

loop_
_atom_type_symbol
_atom_type_description
_atom_type_scat_dispersion_real
_atom_type_scat_dispersion_imag
_atom_type_scat_source
Pd Pd -0.9988 1.0072 'International Tables Vol C Tables 4.2.6.8 and 6.1.1.4'
P P 0.1023 0.0942 'International Tables Vol C Tables 4.2.6.8 and 6.1.1.4'
O O 0.0106 0.0060 'International Tables Vol C Tables 4.2.6.8 and 6.1.1.4'
Cl Cl 0.1484 0.1585 'International Tables Vol C Tables 4.2.6.8 and 6.1.1.4'
H H 0.0000 0.0000 'International Tables Vol C Tables 4.2.6.8 and 6.1.1.4'
C C 0.0033 0.0016 'International Tables Vol C Tables 4.2.6.8 and 6.1.1.4'

loop_
_geom_angle_atom_site_label_1
_geom_angle_atom_site_label_2
_geom_angle_atom_site_label_3
_geom_angle
_geom_angle_publ_flag
Cl1 Pd1 Cl2 92.34(4) yes
Cl1 Pd1 P1 174.31(4) yes
Cl1 Pd1 P2 85.55(4) yes
Cl2 Pd1 P1 88.76(3) yes
Cl2 Pd1 P2 176.57(4) yes
P1 Pd1 P2 93.07(3) yes
Pd1 P1 C2 118.93(11) yes
Pd1 P1 C31 108.74(11) yes
Pd1 P1 C41 110.87(11) yes
C2 P1 C31 104.26(15) no
C2 P1 C41 103.91(15) no
C31 P1 C41 109.71(15) no
Pd1 P2 O1 115.19(10) yes
Pd1 P2 C11 112.73(12) yes
Pd1 P2 C21 117.70(11) yes
O1 P2 C11 99.06(16) no
O1 P2 C21 101.86(14) no
C11 P2 C21 108.23(15) no
P2 O1 C1 117.2(2) no
O1 C1 C2 107.0(3) no
O1 C1 C6 106.7(3) no
C2 C1 C6 113.2(3) no
P1 C2 C1 110.2(2) no
P1 C2 C3 114.1(2) no
C1 C2 C3 111.3(3) no
C2 C3 C4 111.8(3) no
C3 C4 C5 111.2(3) no
C4 C5 C6 110.0(4) no
C1 C6 C5 112.1(3) no
P2 C11 C12 120.5(3) no
P2 C11 C16 118.9(3) no
C12 C11 C16 120.5(3) no
C11 C12 C13 119.2(4) no
C12 C13 C14 120.8(5) no
C13 C14 C15 120.2(4) no
C14 C15 C16 120.3(5) no
C11 C16 C15 119.0(4) no
P2 C21 C22 122.5(3) no
P2 C21 C26 117.4(3) no
C22 C21 C26 119.9(4) no
C21 C22 C23 118.6(4) no
C22 C23 C24 122.1(5) no
C23 C24 C25 119.7(4) no
C24 C25 C26 119.9(5) no
C21 C26 C25 119.7(4) no
P1 C31 C32 120.5(3) no
P1 C31 C36 120.5(3) no
C32 C31 C36 118.9(3) no
C31 C32 C33 119.9(4) no
C32 C33 C34 121.3(5) no
C33 C34 C35 119.3(5) no
C34 C35 C36 120.6(6) no
C31 C36 C35 120.0(4) no
P1 C41 C42 122.2(3) no
P1 C41 C46 118.7(3) no
C42 C41 C46 118.9(3) no
C41 C42 C43 120.3(4) no
C42 C43 C44 119.8(4) no
C43 C44 C45 120.4(4) no
C44 C45 C46 120.1(4) no
C41 C46 C45 120.4(4) no
O1 C1 H1 108(3) no
C2 C1 H1 112(2) no
C6 C1 H1 110(2) no
P1 C2 H2 111(3) no
C1 C2 H2 108(2) no
C3 C2 H2 102(3) no
C2 C3 H3A 110(3) no
C2 C3 H3B 110(3) no
C4 C3 H3A 113(3) no
C4 C3 H3B 106(3) no
H3A C3 H3B 105(4) no
C3 C4 H4A 105(2) no
C3 C4 H4B 106(2) no
C5 C4 H4A 110(2) no
C5 C4 H4B 110(2) no
H4A C4 H4B 114(4) no
C4 C5 H5A 108(3) no
C4 C5 H5B 107(3) no
C6 C5 H5A 112(3) no
C6 C5 H5B 110(3) no
H5A C5 H5B 109(4) no
C1 C6 H6A 109(3) no
C1 C6 H6B 110(3) no
C5 C6 H6A 114(3) no
C5 C6 H6B 108(3) no
H6A C6 H6B 104(4) no
C11 C12 H12 105(5) no
C13 C12 H12 132(5) no
C12 C13 H13 116(4) no
C14 C13 H13 123(4) no
C13 C14 H14 124(3) no
C15 C14 H14 114(3) no
C14 C15 H15 124(3) no
C16 C15 H15 115(3) no
C11 C16 H16 118(3) no
C15 C16 H16 123(3) no
C21 C22 H22 117(3) no
C23 C22 H22 124(3) no
C22 C23 H23 120(5) no
C24 C23 H23 116(5) no
C23 C24 H24 135(6) no
C25 C24 H24 103(6) no
C24 C25 H25 127(4) no
C26 C25 H25 113(4) no
C21 C26 H26 118(4) no
C25 C26 H26 120(3) no
C31 C32 H32 116(3) no
C33 C32 H32 124(3) no
C32 C33 H33 122(4) no
C34 C33 H33 116(4) no
C33 C34 H34 121(4) no
C35 C34 H34 120(4) no
C34 C35 H35 122(4) no
C36 C35 H35 117(4) no
C31 C36 H36 112(4) no
C35 C36 H36 127(4) no
C41 C42 H42 115(3) no
C43 C42 H42 125(3) no
C42 C43 H43 123(3) no
C44 C43 H43 117(3) no
C43 C44 H44 120(3) no
C45 C44 H44 119(3) no
C44 C45 H45 117(3) no
C46 C45 H45 122(3) no
C41 C46 H46 123(3) no
C45 C46 H46 117(3) no

loop_
_geom_bond_atom_site_label_1
_geom_bond_atom_site_label_2
_geom_bond_site_symmetry_1
_geom_bond_site_symmetry_2
_geom_bond_distance
_geom_bond_publ_flag
Pd1 Cl1 . . 2.3400(10) yes
Pd1 Cl2 . . 2.3715(11) yes
Pd1 P1 . . 2.2627(9) yes
Pd1 P2 . . 2.2086(9) yes
P1 C2 . . 1.881(3) yes
P1 C31 . . 1.820(3) yes
P1 C41 . . 1.819(3) yes
P2 O1 . . 1.609(3) yes
P2 C11 . . 1.803(3) yes
P2 C21 . . 1.813(4) yes
O1 C1 . . 1.448(4) yes
C1 C2 . . 1.528(5) no
C1 C6 . . 1.514(6) no
C2 C3 . . 1.530(5) no
C3 C4 . . 1.526(6) no
C4 C5 . . 1.517(7) no
C5 C6 . . 1.511(6) no
C11 C12 . . 1.392(6) no
C11 C16 . . 1.377(5) no
C12 C13 . . 1.382(6) no
C13 C14 . . 1.354(8) no
C14 C15 . . 1.384(7) no
C15 C16 . . 1.386(6) no
C21 C22 . . 1.374(5) no
C21 C26 . . 1.391(5) no
C22 C23 . . 1.392(7) no
C23 C24 . . 1.348(8) no
C24 C25 . . 1.370(9) no
C25 C26 . . 1.392(6) no
C31 C32 . . 1.379(5) no
C31 C36 . . 1.398(5) no
C32 C33 . . 1.383(7) no
C33 C34 . . 1.365(8) no
C34 C35 . . 1.373(8) no
C35 C36 . . 1.379(7) no
C41 C42 . . 1.388(5) no
C41 C46 . . 1.388(5) no
C42 C43 . . 1.393(7) no
C43 C44 . . 1.369(7) no
C44 C45 . . 1.378(6) no
C45 C46 . . 1.380(6) no
C1 H1 . . .95(4) no
C2 H2 . . 1.05(6) no
C3 H3A . . 1.01(5) no
C3 H3B . . .84(5) no
C4 H4A . . .99(4) no
C4 H4B . . .91(4) no
C5 H5A . . .89(5) no
C5 H5B . . .97(5) no
C6 H6A . . 1.04(5) no
C6 H6B . . .84(5) no
C12 H12 . . .72(7) no
C13 H13 . . .89(6) no
C14 H14 . . 1.02(6) no
C15 H15 . . .76(5) no
C16 H16 . . .89(4) no
C22 H22 . . .92(5) no
C23 H23 . . .63(6) no
C24 H24 . . .83(7) no
C25 H25 . . .91(6) no
C26 H26 . . .96(6) no
C32 H32 . . 1.00(5) no
C33 H33 . . .81(6) no
C34 H34 . . .84(6) no
C35 H35 . . .98(7) no
C36 H36 . . .79(5) no
C42 H42 . . .95(5) no
C43 H43 . . .82(5) no
C44 H44 . . .95(6) no
C45 H45 . . .87(4) no
C46 H46 . . .97(4) no

loop_
_geom_torsion_atom_site_label_1
_geom_torsion_atom_site_label_2
_geom_torsion_atom_site_label_3
_geom_torsion_atom_site_label_4
_geom_torsion
_geom_torsion_publ_flag
Cl2 Pd1 P1 C2 163.22(12) no
Cl2 Pd1 P1 C31 -77.79(12) no
Cl2 Pd1 P1 C41 42.91(12) no
P2 Pd1 P1 C2 -19.68(12) no
P2 Pd1 P1 C31 99.32(12) no
P2 Pd1 P1 C41 -139.99(12) no
Cl1 Pd1 P2 O1 178.93(12) no
Cl1 Pd1 P2 C11 66.24(13) no
Cl1 Pd1 P2 C21 -60.84(12) no
P1 Pd1 P2 O1 4.46(12) no
P1 Pd1 P2 C11 -108.23(12) no
P1 Pd1 P2 C21 124.69(12) no
Pd1 P1 C2 C1 -9.8(2) no
Pd1 P1 C2 C3 -135.9(2) no
C31 P1 C2 C1 -131.1(2) no
C31 P1 C2 C3 102.8(3) no
C41 P1 C2 C1 114.0(2) no
C41 P1 C2 C3 -12.1(3) no
Pd1 P1 C31 C32 20.5(3) no
Pd1 P1 C31 C36 -154.9(3) no
C2 P1 C31 C32 148.3(3) no
C2 P1 C31 C36 -27.1(3) no
C41 P1 C31 C32 -100.9(3) no
C41 P1 C31 C36 83.7(3) no
Pd1 P1 C41 C42 -144.9(3) no
Pd1 P1 C41 C46 39.8(3) no
C2 P1 C41 C42 86.3(3) no
C2 P1 C41 C46 -89.1(3) no
C31 P1 C41 C42 -24.7(4) no
C31 P1 C41 C46 159.9(3) no
Pd1 P2 O1 C1 49.9(2) no
C11 P2 O1 C1 170.4(2) no
C21 P2 O1 C1 -78.6(2) no
Pd1 P2 C11 C12 -100.3(3) no
Pd1 P2 C11 C16 76.2(3) no
O1 P2 C11 C12 137.4(3) no
O1 P2 C11 C16 -46.1(3) no
C21 P2 C11 C12 31.7(4) no
C21 P2 C11 C16 -151.9(3) no
Pd1 P2 C21 C22 -2.9(3) no
Pd1 P2 C21 C26 -177.8(3) no
O1 P2 C21 C22 124.0(3) no
O1 P2 C21 C26 -50.8(3) no
C11 P2 C21 C22 -132.2(3) no
C11 P2 C21 C26 53.0(3) no
P2 O1 C1 C2 -96.3(3) no
P2 O1 C1 C6 142.2(3) no
O1 C1 C2 P1 65.2(3) no
O1 C1 C2 C3 -167.2(3) no
C6 C1 C2 P1 -177.5(2) no
C6 C1 C2 C3 -49.8(4) no
O1 C1 C6 C5 170.5(3) no
C2 C1 C6 C5 53.0(4) no
P1 C2 C3 C4 176.7(3) no
C1 C2 C3 C4 51.2(4) no
C2 C3 C4 C5 -56.3(4) no
C3 C4 C5 C6 58.1(5) no
C4 C5 C6 C1 -56.4(5) no
P2 C11 C12 C13 178.4(4) no
C16 C11 C12 C13 2.0(7) no
P2 C11 C16 C15 -177.8(3) no
C12 C11 C16 C15 -1.4(6) no
C11 C12 C13 C14 -2.3(8) no
C12 C13 C14 C15 2.0(9) no
C13 C14 C15 C16 -1.3(8) no
C14 C15 C16 C11 1.0(7) no
P2 C21 C22 C23 -175.6(3) no
C26 C21 C22 C23 -0.8(6) no
P2 C21 C26 C25 174.9(4) no
C22 C21 C26 C25 -0.2(6) no
C21 C22 C23 C24 0.8(7) no
C22 C23 C24 C25 0.3(9) no
C23 C24 C25 C26 -1.3(9) no
C24 C25 C26 C21 1.2(8) no
P1 C31 C32 C33 -176.4(3) no
C36 C31 C32 C33 -0.9(6) no
P1 C31 C36 C35 176.9(3) no
C32 C31 C36 C35 1.4(6) no
C31 C32 C33 C34 -0.4(7) no
C32 C33 C34 C35 1.2(8) no
C33 C34 C35 C36 -0.7(8) no
C34 C35 C36 C31 -0.6(7) no
P1 C41 C42 C43 -172.8(3) no
C46 C41 C42 C43 2.5(6) no
P1 C41 C46 C45 173.0(3) no
C42 C41 C46 C45 -2.5(6) no
C41 C42 C43 C44 -0.4(6) no
C42 C43 C44 C45 -1.9(7) no
C43 C44 C45 C46 1.9(7) no
C44 C45 C46 C41 0.3(6) no
